data_1518367
loop_
_publ_author_name
'Kim, Sung Kuk'
'Lynch, Vincent M.'
'Hay, Benjamin P.'
'Kim, Jong Seung'
'Sessler, Jonathan L.'

_publ_section_title
;
 Ion pair-induced conformational motion in calix[4]arene-strapped
 calix[4]pyrroles
;
_journal_issue 2
_journal_name_full 'Chem. Sci.'
_journal_page_first 1404
_journal_paper_doi 10.1039/C4SC03272A
_journal_volume 6
_journal_year 2015
_chemical_formula_moiety 'C72 H72 N4 O6, Cs 1+, F 1-, C H Cl3, C H4 O'
_chemical_formula_sum 'C74 H77 Cl3 Cs F N4 O7'
_chemical_formula_weight 1392.65
_chemical_name_systematic ksk1823
_space_group_crystal_system monoclinic
_space_group_IT_number 14
_space_group_name_Hall '-P 2yn'
_space_group_name_H-M_alt 'P 1 21/n 1'
_symmetry_space_group_name_Hall '-P 2yn'
_symmetry_space_group_name_H-M 'P 1 21/n 1'
_atom_sites_solution_hydrogens geom
_audit_block_doi 10.5517/cc13dwky
_audit_creation_method SHELXL-2013
_audit_update_record
;
2014-09-21 deposited with the CCDC.
2014-12-02 downloaded from the CCDC.
;
_cell_angle_alpha 90
_cell_angle_beta 99.129(2)
_cell_angle_gamma 90
_cell_formula_units_Z 4
_cell_length_a 17.1643(12)
_cell_length_b 20.2720(15)
_cell_length_c 20.1109(15)
_cell_measurement_reflns_used 24275
_cell_measurement_temperature 100(2)
_cell_measurement_theta_max 27.5
_cell_measurement_theta_min 1.4
_cell_volume 6909.0(9)
_computing_cell_refinement 'CrystalClear (Rigaku Inc., 2008)'
_computing_data_collection 'CrystalClear (Rigaku Inc., 2008)'
_computing_data_reduction 'CrystalClear (Rigaku Inc., 2008)'
_computing_molecular_graphics 'XP SHELXTL/PC, Siemens Analytical'
_computing_structure_refinement 'XL SHELXTL/PC, Siemens Analytical'
_computing_structure_solution
;

SIR97 - Altomare A., Burla M.C., Camalli M., Cascarano G.L., Giacovazzo C., 
Guagliardi A., Moliterni A.G.G., Polidori G.,Spagna R.
;
_diffrn_ambient_temperature 100(2)
_diffrn_measured_fraction_theta_full 0.971
_diffrn_measured_fraction_theta_max 0.997
_diffrn_measurement_device_type 'Rigaku AFC-12 with Saturn 724+ CCD'
_diffrn_radiation_type MoK\a
_diffrn_radiation_wavelength 0.71073
_diffrn_reflns_av_R_equivalents 0.0941
_diffrn_reflns_av_unetI/netI 0.0710
_diffrn_reflns_Laue_measured_fraction_full 0.971
_diffrn_reflns_Laue_measured_fraction_max 0.997
_diffrn_reflns_limit_h_max 20
_diffrn_reflns_limit_h_min -19
_diffrn_reflns_limit_k_max 24
_diffrn_reflns_limit_k_min -23
_diffrn_reflns_limit_l_max 23
_diffrn_reflns_limit_l_min -23
_diffrn_reflns_number 70835
_diffrn_reflns_point_group_measured_fraction_full 0.971
_diffrn_reflns_point_group_measured_fraction_max 0.997
_diffrn_reflns_theta_full 25.242
_diffrn_reflns_theta_max 24.999
_diffrn_reflns_theta_min 3.071
_diffrn_source 'sealed tube'
_exptl_absorpt_coefficient_mu 0.710
_exptl_absorpt_correction_T_max 1.00
_exptl_absorpt_correction_T_min 0.498
_exptl_absorpt_correction_type multi-scan
_exptl_absorpt_process_details
;
Abscor. T. Higashi (2001). The Rigaku Corporation, Tokyo, Japan.
;
_exptl_crystal_colour colorless
_exptl_crystal_density_diffrn 1.339
_exptl_crystal_description prisms
_exptl_crystal_F_000 2880
_exptl_crystal_size_max 0.180
_exptl_crystal_size_mid 0.160
_exptl_crystal_size_min 0.100
_refine_diff_density_max 1.676
_refine_diff_density_min -1.723
_refine_diff_density_rms 0.117
_refine_ls_extinction_method none
_refine_ls_goodness_of_fit_ref 1.038
_refine_ls_hydrogen_treatment constr
_refine_ls_matrix_type full
_refine_ls_number_parameters 801
_refine_ls_number_reflns 12132
_refine_ls_number_restraints 0
_refine_ls_restrained_S_all 1.038
_refine_ls_R_factor_all 0.1028
_refine_ls_R_factor_gt 0.0740
_refine_ls_shift/su_max 0.001
_refine_ls_shift/su_mean 0.000
_refine_ls_structure_factor_coef Fsqd
_refine_ls_weighting_details 'w=1/[\s^2^(Fo^2^)+(0.1069P)^2^+16.7082P] where P=(Fo^2^+2Fc^2^)/3'
_refine_ls_weighting_scheme calc
_refine_ls_wR_factor_gt 0.1865
_refine_ls_wR_factor_ref 0.2053
_reflns_Friedel_coverage 0.000
_reflns_number_gt 8861
_reflns_number_total 12132
_reflns_threshold_expression 'I > 2\s(I)'
_cod_data_source_file c4sc03272a2.cif
_cod_data_source_block shelx
_cod_depositor_comments 'Adding full bibliography for 1518360--1518368.cif.'
_cod_database_code 1518367
_shelx_space_group_comment
;
The symmetry employed for this shelxl refinement is uniquely defined
by the following loop, which should always be used as a source of
symmetry information in preference to the above space-group names.
They are only intended as comments.
;
_shelx_estimated_absorpt_t_min 0.883
_shelx_estimated_absorpt_t_max 0.932
_shelxl_version_number 2013-4

loop_
_space_group_symop_operation_xyz
'x, y, z'
'-x+1/2, y+1/2, -z+1/2'
'-x, -y, -z'
'x-1/2, -y-1/2, z-1/2'

loop_
_atom_site_label
_atom_site_type_symbol
_atom_site_fract_x
_atom_site_fract_y
_atom_site_fract_z
_atom_site_U_iso_or_equiv
_atom_site_adp_type
_atom_site_occupancy
_atom_site_site_symmetry_order
_atom_site_calc_flag
_atom_site_refinement_flags_posn
_atom_site_refinement_flags_adp
_atom_site_refinement_flags_occupancy
_atom_site_disorder_assembly
_atom_site_disorder_group
C1 C 0.5983(3) 0.4167(3) 0.6862(3) 0.0372(14) Uani 1 1 d . . . . .
C2 C 0.6629(4) 0.3776(3) 0.7059(3) 0.0429(15) Uani 1 1 d . . . . .
H2 H 0.6966 0.3601 0.6772 0.051 Uiso 1 1 calc R U . . .
C3 C 0.6709(3) 0.3679(3) 0.7760(3) 0.0387(14) Uani 1 1 d . . . . .
H3 H 0.7105 0.3423 0.8026 0.046 Uiso 1 1 calc R U . . .
C4 C 0.6111(3) 0.4021(3) 0.7989(3) 0.0342(13) Uani 1 1 d . . . . .
C5 C 0.5936(3) 0.4102(3) 0.8707(3) 0.0353(13) Uani 1 1 d . . . . .
C6 C 0.6395(3) 0.4705(3) 0.9018(3) 0.0308(12) Uani 1 1 d . . . . .
C7 C 0.7113(3) 0.4745(3) 0.9412(3) 0.0329(13) Uani 1 1 d . . . . .
H7 H 0.7431 0.4384 0.9592 0.040 Uiso 1 1 calc R U . . .
C8 C 0.7305(3) 0.5425(3) 0.9506(3) 0.0369(14) Uani 1 1 d . . . . .
H8 H 0.7774 0.5599 0.9760 0.044 Uiso 1 1 calc R U . . .
C9 C 0.6699(3) 0.5781(3) 0.9169(3) 0.0332(13) Uani 1 1 d . . . . .
C10 C 0.6577(4) 0.6526(3) 0.9135(3) 0.0428(15) Uani 1 1 d . . . . .
C11 C 0.6535(3) 0.6779(3) 0.8413(3) 0.0327(13) Uani 1 1 d . . . . .
C12 C 0.7049(3) 0.7180(3) 0.8153(3) 0.0382(14) Uani 1 1 d . . . . .
H12 H 0.7534 0.7348 0.8385 0.046 Uiso 1 1 calc R U . . .
C13 C 0.6723(3) 0.7301(3) 0.7469(3) 0.0362(13) Uani 1 1 d . . . . .
H13 H 0.6951 0.7568 0.7163 0.043 Uiso 1 1 calc R U . . .
C14 C 0.6027(3) 0.6968(3) 0.7326(3) 0.0318(12) Uani 1 1 d . . . . .
C15 C 0.5497(3) 0.6886(3) 0.6651(3) 0.0350(13) Uani 1 1 d . . . . .
C16 C 0.5732(3) 0.6250(3) 0.6318(3) 0.0327(13) Uani 1 1 d . . . . .
C17 C 0.6244(3) 0.6156(3) 0.5873(3) 0.0419(15) Uani 1 1 d . . . . .
H17 H 0.6521 0.6491 0.5676 0.050 Uiso 1 1 calc R U . . .
C18 C 0.6289(4) 0.5471(3) 0.5756(3) 0.0409(14) Uani 1 1 d . . . . .
H18 H 0.6610 0.5264 0.5473 0.049 Uiso 1 1 calc R U . . .
C19 C 0.5797(3) 0.5159(3) 0.6116(3) 0.0373(14) Uani 1 1 d . . . . .
C20 C 0.5622(4) 0.4425(3) 0.6178(3) 0.0423(15) Uani 1 1 d . . . . .
C21 C 0.6244(4) 0.3490(3) 0.9122(3) 0.0416(14) Uani 1 1 d . . . . .
H21A H 0.6133 0.3537 0.9583 0.062 Uiso 1 1 calc R U . . .
H21B H 0.6814 0.3450 0.9131 0.062 Uiso 1 1 calc R U . . .
H21C H 0.5980 0.3094 0.8916 0.062 Uiso 1 1 calc R U . . .
C22 C 0.7293(5) 0.6859(3) 0.9575(3) 0.062(2) Uani 1 1 d . . . . .
H22A H 0.7218 0.7338 0.9568 0.093 Uiso 1 1 calc R U . . .
H22B H 0.7776 0.6751 0.9395 0.093 Uiso 1 1 calc R U . . .
H22C H 0.7337 0.6699 1.0039 0.093 Uiso 1 1 calc R U . . .
C23 C 0.5840(5) 0.6725(4) 0.9418(4) 0.064(2) Uani 1 1 d . . . . .
H23A H 0.5883 0.6572 0.9884 0.096 Uiso 1 1 calc R U . . .
H23B H 0.5376 0.6525 0.9146 0.096 Uiso 1 1 calc R U . . .
H23C H 0.5787 0.7206 0.9405 0.096 Uiso 1 1 calc R U . . .
C24 C 0.5650(4) 0.7469(3) 0.6206(3) 0.0410(14) Uani 1 1 d . . . . .
H24A H 0.5334 0.7418 0.5758 0.062 Uiso 1 1 calc R U . . .
H24B H 0.6211 0.7482 0.6164 0.062 Uiso 1 1 calc R U . . .
H24C H 0.5504 0.7881 0.6410 0.062 Uiso 1 1 calc R U . . .
C25 C 0.5998(5) 0.4057(4) 0.5638(3) 0.061(2) Uani 1 1 d . . . . .
H25A H 0.5732 0.4186 0.5189 0.092 Uiso 1 1 calc R U . . .
H25B H 0.5943 0.3580 0.5696 0.092 Uiso 1 1 calc R U . . .
H25C H 0.6559 0.4171 0.5685 0.092 Uiso 1 1 calc R U . . .
C26 C 0.4733(4) 0.4299(4) 0.6044(4) 0.0576(18) Uani 1 1 d . . . . .
H26A H 0.4478 0.4555 0.6362 0.086 Uiso 1 1 calc R U . . .
H26B H 0.4631 0.3829 0.6100 0.086 Uiso 1 1 calc R U . . .
H26C H 0.4520 0.4434 0.5583 0.086 Uiso 1 1 calc R U . . .
C27 C 0.5044(3) 0.4145(3) 0.8722(3) 0.0307(12) Uani 1 1 d . . . . .
C28 C 0.4723(3) 0.4543(3) 0.9174(3) 0.0365(13) Uani 1 1 d . . . . .
H28 H 0.5060 0.4821 0.9472 0.044 Uiso 1 1 calc R U . . .
C29 C 0.3927(3) 0.4539(3) 0.9196(3) 0.0370(13) Uani 1 1 d . . . . .
H29 H 0.3722 0.4815 0.9508 0.044 Uiso 1 1 calc R U . . .
C30 C 0.3422(3) 0.4138(3) 0.8770(3) 0.0329(13) Uani 1 1 d . . . . .
C31 C 0.3732(3) 0.3730(3) 0.8335(3) 0.0385(14) Uani 1 1 d . . . . .
H31 H 0.3396 0.3439 0.8050 0.046 Uiso 1 1 calc R U . . .
C32 C 0.4532(3) 0.3740(3) 0.8312(3) 0.0400(14) Uani 1 1 d . . . . .
H32 H 0.4736 0.3459 0.8003 0.048 Uiso 1 1 calc R U . . .
C33 C 0.2131(3) 0.3709(3) 0.8447(3) 0.0387(14) Uani 1 1 d . . . . .
H33A H 0.2322 0.3261 0.8584 0.046 Uiso 1 1 calc R U . . .
H33B H 0.2138 0.3758 0.7958 0.046 Uiso 1 1 calc R U . . .
C34 C 0.1306(3) 0.3797(3) 0.8589(3) 0.0367(13) Uani 1 1 d . . . . .
H34A H 0.0992 0.3395 0.8458 0.044 Uiso 1 1 calc R U . . .
H34B H 0.1314 0.3874 0.9076 0.044 Uiso 1 1 calc R U . . .
C35 C 0.0156(3) 0.4405(3) 0.8259(3) 0.0336(13) Uani 1 1 d . . . . .
C36 C -0.0068(4) 0.4808(3) 0.8761(3) 0.0362(13) Uani 1 1 d . . . . .
C37 C -0.0867(3) 0.4807(3) 0.8823(3) 0.0371(14) Uani 1 1 d . . . . .
H37 H -0.1038 0.5069 0.9165 0.045 Uiso 1 1 calc R U . . .
C38 C -0.1412(4) 0.4441(3) 0.8409(3) 0.0409(15) Uani 1 1 d . . . . .
H38 H -0.1947 0.4436 0.8477 0.049 Uiso 1 1 calc R U . . .
C39 C -0.1181(3) 0.4081(3) 0.7892(3) 0.0383(14) Uani 1 1 d . . . . .
H39 H -0.1563 0.3839 0.7595 0.046 Uiso 1 1 calc R U . . .
C40 C -0.0395(3) 0.4068(3) 0.7803(3) 0.0329(13) Uani 1 1 d . . . . .
C41 C 0.0511(4) 0.5243(3) 0.9201(3) 0.0420(15) Uani 1 1 d . . . . .
H41A H 0.1046 0.5179 0.9088 0.050 Uiso 1 1 calc R U . . .
H41B H 0.0523 0.5125 0.9680 0.050 Uiso 1 1 calc R U . . .
C42 C 0.0262(4) 0.5954(3) 0.9086(3) 0.0491(16) Uani 1 1 d . . . . .
C43 C 0.0329(4) 0.6264(3) 0.8475(3) 0.0447(16) Uani 1 1 d . . . . .
C44 C 0.0033(4) 0.6895(3) 0.8324(3) 0.0500(17) Uani 1 1 d . . . . .
C45 C -0.0301(4) 0.7233(3) 0.8809(3) 0.0515(17) Uani 1 1 d . . . . .
H45 H -0.0496 0.7668 0.8719 0.062 Uiso 1 1 calc R U . . .
C46 C -0.0352(4) 0.6943(3) 0.9415(4) 0.0550(18) Uani 1 1 d . . . . .
H46 H -0.0589 0.7179 0.9738 0.066 Uiso 1 1 calc R U . . .
C47 C -0.0071(4) 0.6322(3) 0.9567(3) 0.0514(17) Uani 1 1 d . . . . .
H47 H -0.0099 0.6137 0.9997 0.062 Uiso 1 1 calc R U . . .
C48 C 0.0089(4) 0.7193(3) 0.7630(3) 0.0508(17) Uani 1 1 d . . . . .
H48A H -0.0034 0.7670 0.7632 0.061 Uiso 1 1 calc R U . . .
H48B H 0.0634 0.7143 0.7533 0.061 Uiso 1 1 calc R U . . .
C49 C -0.0476(4) 0.6854(3) 0.7095(3) 0.0412(14) Uani 1 1 d . . . . .
C50 C -0.0214(3) 0.6470(3) 0.6588(3) 0.0360(13) Uani 1 1 d . . . . .
C51 C -0.0743(3) 0.6119(3) 0.6140(3) 0.0354(13) Uani 1 1 d . . . . .
C52 C -0.1549(4) 0.6178(3) 0.6159(3) 0.0451(15) Uani 1 1 d . . . . .
H52 H -0.1917 0.5935 0.5850 0.054 Uiso 1 1 calc R U . . .
C53 C -0.1817(4) 0.6588(3) 0.6627(3) 0.0463(16) Uani 1 1 d . . . . .
H53 H -0.2366 0.6649 0.6623 0.056 Uiso 1 1 calc R U . . .
C54 C -0.1284(4) 0.6900(3) 0.7090(3) 0.0458(16) Uani 1 1 d . . . . .
H54 H -0.1471 0.7161 0.7425 0.055 Uiso 1 1 calc R U . . .
C55 C -0.0472(4) 0.5635(3) 0.5642(3) 0.0409(15) Uani 1 1 d . . . . .
H55A H -0.0714 0.5756 0.5179 0.049 Uiso 1 1 calc R U . . .
H55B H 0.0108 0.5663 0.5671 0.049 Uiso 1 1 calc R U . . .
C56 C -0.0702(4) 0.4934(3) 0.5789(3) 0.0415(15) Uani 1 1 d . . . . .
C57 C -0.0307(3) 0.4604(3) 0.6349(3) 0.0354(13) Uani 1 1 d . . . . .
C58 C -0.0554(4) 0.3990(3) 0.6551(3) 0.0409(14) Uani 1 1 d . . . . .
C59 C -0.1205(4) 0.3699(3) 0.6160(3) 0.0463(16) Uani 1 1 d . . . . .
H59 H -0.1383 0.3280 0.6286 0.056 Uiso 1 1 calc R U . . .
C60 C -0.1594(4) 0.4007(3) 0.5595(3) 0.0490(16) Uani 1 1 d . . . . .
H60 H -0.2034 0.3797 0.5332 0.059 Uiso 1 1 calc R U . . .
C61 C -0.1351(4) 0.4619(3) 0.5406(3) 0.0450(16) Uani 1 1 d . . . . .
H61 H -0.1626 0.4828 0.5015 0.054 Uiso 1 1 calc R U . . .
C62 C -0.0175(4) 0.3689(3) 0.7204(3) 0.0406(14) Uani 1 1 d . . . . .
H62A H 0.0406 0.3692 0.7228 0.049 Uiso 1 1 calc R U . . .
H62B H -0.0348 0.3224 0.7225 0.049 Uiso 1 1 calc R U . . .
C63 C 0.0808(3) 0.6921(3) 0.6095(3) 0.0386(14) Uani 1 1 d . . . . .
H63A H 0.0745 0.7370 0.6273 0.046 Uiso 1 1 calc R U . . .
H63B H 0.0462 0.6882 0.5653 0.046 Uiso 1 1 calc R U . . .
C64 C 0.1644(3) 0.6813(3) 0.6012(3) 0.0408(14) Uani 1 1 d . . . . .
H64A H 0.1725 0.6344 0.5907 0.049 Uiso 1 1 calc R U . . .
H64B H 0.1770 0.7083 0.5633 0.049 Uiso 1 1 calc R U . . .
C65 C 0.2952(3) 0.6938(3) 0.6609(3) 0.0364(13) Uani 1 1 d . . . . .
C66 C 0.3283(4) 0.6718(3) 0.6054(3) 0.0408(14) Uani 1 1 d . . . . .
H66 H 0.2955 0.6590 0.5649 0.049 Uiso 1 1 calc R U . . .
C67 C 0.4093(3) 0.6692(3) 0.6107(3) 0.0415(15) Uani 1 1 d . . . . .
H67 H 0.4312 0.6535 0.5731 0.050 Uiso 1 1 calc R U . . .
C68 C 0.4605(3) 0.6883(3) 0.6675(3) 0.0366(13) Uani 1 1 d . . . . .
C69 C 0.4257(3) 0.7097(3) 0.7223(3) 0.0342(13) Uani 1 1 d . . . . .
H69 H 0.4586 0.7223 0.7628 0.041 Uiso 1 1 calc R U . . .
C70 C 0.3449(3) 0.7128(3) 0.7186(3) 0.0333(13) Uani 1 1 d . . . . .
H70 H 0.3231 0.7283 0.7563 0.040 Uiso 1 1 calc R U . . .
C71 C 0.1453(5) 0.5963(5) 0.8019(5) 0.085(3) Uani 1 1 d . . . . .
H71A H 0.1592 0.6429 0.7985 0.128 Uiso 1 1 calc R U . . .
H71B H 0.1621 0.5717 0.7646 0.128 Uiso 1 1 calc R U . . .
H71C H 0.1720 0.5784 0.8448 0.128 Uiso 1 1 calc R U . . .
C72 C 0.1059(4) 0.4763(5) 0.6570(4) 0.076(3) Uani 1 1 d . . . . .
H72A H 0.1105 0.4972 0.6138 0.113 Uiso 1 1 calc R U . . .
H72B H 0.1114 0.4284 0.6530 0.113 Uiso 1 1 calc R U . . .
H72C H 0.1476 0.4931 0.6919 0.113 Uiso 1 1 calc R U . . .
N1 N 0.5681(3) 0.4322(2) 0.7442(2) 0.0350(11) Uani 1 1 d . . . . .
H1 H 0.5269 0.4578 0.7456 0.042 Uiso 1 1 calc R U . . .
N2 N 0.6144(3) 0.5346(2) 0.8860(2) 0.0330(11) Uani 1 1 d . . . . .
H2A H 0.5699 0.5456 0.8603 0.040 Uiso 1 1 calc R U . . .
N3 N 0.5921(3) 0.6642(2) 0.7909(2) 0.0301(10) Uani 1 1 d . . . . .
H3A H 0.5518 0.6384 0.7950 0.036 Uiso 1 1 calc R U . . .
N4 N 0.5464(3) 0.5636(2) 0.6472(2) 0.0358(11) Uani 1 1 d . . . . .
H4 H 0.5131 0.5560 0.6753 0.043 Uiso 1 1 calc R U . . .
O1 O 0.2632(2) 0.41889(19) 0.88089(19) 0.0359(9) Uani 1 1 d . . . . .
O2 O 0.0954(2) 0.43540(19) 0.8209(2) 0.0370(9) Uani 1 1 d . . . . .
O3 O 0.0585(2) 0.6440(2) 0.65516(19) 0.0399(10) Uani 1 1 d . . . . .
O4 O 0.2153(2) 0.6990(2) 0.6615(2) 0.0398(10) Uani 1 1 d . . . . .
O5 O 0.0617(3) 0.5901(2) 0.7985(2) 0.0569(12) Uani 1 1 d . . . . .
O6 O 0.0312(2) 0.4912(2) 0.6746(2) 0.0467(11) Uani 1 1 d . . . . .
Cs1 Cs 0.71720(2) 0.54786(2) 0.75416(2) 0.03996(15) Uani 1 1 d . . . . .
O1A O 0.4274(3) 0.5187(3) 0.7272(3) 0.0402(12) Uani 0.78 1 d . . P A 1
H1A H 0.4411 0.5443 0.7597 0.060 Uiso 0.78 1 calc R U P A 1
C2A C 0.3444(5) 0.5135(5) 0.7147(5) 0.050(2) Uani 0.78 1 d . . P A 1
H2A1 H 0.3266 0.4881 0.7510 0.074 Uiso 0.78 1 calc R U P A 1
H2A2 H 0.3279 0.4910 0.6716 0.074 Uiso 0.78 1 calc R U P A 1
H2A3 H 0.3211 0.5577 0.7129 0.074 Uiso 0.78 1 calc R U P A 1
O1B O 0.343(2) 0.5538(19) 0.7756(19) 0.126(12) Uiso 0.22 1 d G . P B 2
C2B C 0.312(4) 0.535(3) 0.700(2) 0.11(2) Uiso 0.22 1 d G . P B 2
F1 F 0.4763(2) 0.58889(19) 0.8260(2) 0.0362(9) Uani 0.78 1 d . . P C 1
F1A F 0.4971(9) 0.5528(8) 0.7673(8) 0.046(4) Uiso 0.22 1 d . . P D 2

loop_
_atom_site_aniso_label
_atom_site_aniso_U_11
_atom_site_aniso_U_22
_atom_site_aniso_U_33
_atom_site_aniso_U_23
_atom_site_aniso_U_13
_atom_site_aniso_U_12
C1 0.042(3) 0.031(3) 0.043(3) -0.013(3) 0.019(3) -0.003(3)
C2 0.046(4) 0.038(4) 0.051(4) -0.006(3) 0.027(3) 0.003(3)
C3 0.029(3) 0.038(3) 0.050(4) 0.000(3) 0.010(3) 0.000(3)
C4 0.030(3) 0.029(3) 0.046(3) -0.005(3) 0.013(3) -0.002(2)
C5 0.035(3) 0.029(3) 0.042(3) 0.000(3) 0.010(3) -0.002(2)
C6 0.030(3) 0.031(3) 0.034(3) 0.000(2) 0.015(2) -0.001(2)
C7 0.029(3) 0.037(3) 0.036(3) -0.002(2) 0.013(2) -0.001(2)
C8 0.031(3) 0.047(4) 0.035(3) -0.008(3) 0.012(2) -0.004(3)
C9 0.035(3) 0.035(3) 0.033(3) -0.001(2) 0.016(2) -0.004(3)
C10 0.061(4) 0.038(4) 0.032(3) -0.002(3) 0.017(3) -0.003(3)
C11 0.039(3) 0.029(3) 0.031(3) -0.001(2) 0.010(2) 0.001(2)
C12 0.037(3) 0.041(4) 0.038(3) -0.004(3) 0.009(3) -0.007(3)
C13 0.036(3) 0.037(3) 0.040(3) 0.003(3) 0.020(3) 0.000(3)
C14 0.033(3) 0.030(3) 0.035(3) -0.003(2) 0.013(2) 0.004(2)
C15 0.038(3) 0.035(3) 0.033(3) -0.003(2) 0.010(2) 0.004(3)
C16 0.033(3) 0.038(3) 0.028(3) -0.005(2) 0.008(2) 0.005(2)
C17 0.038(3) 0.044(4) 0.046(4) -0.003(3) 0.014(3) 0.004(3)
C18 0.044(4) 0.041(4) 0.042(3) -0.010(3) 0.019(3) 0.007(3)
C19 0.044(3) 0.041(4) 0.029(3) -0.006(3) 0.013(3) 0.007(3)
C20 0.053(4) 0.039(4) 0.038(3) -0.011(3) 0.016(3) -0.001(3)
C21 0.041(3) 0.036(3) 0.049(4) 0.006(3) 0.008(3) 0.003(3)
C22 0.099(6) 0.044(4) 0.039(4) -0.004(3) 0.000(4) -0.008(4)
C23 0.097(6) 0.048(4) 0.057(4) 0.012(3) 0.042(4) 0.016(4)
C24 0.049(4) 0.044(4) 0.032(3) -0.006(3) 0.012(3) 0.005(3)
C25 0.098(6) 0.050(4) 0.042(4) -0.016(3) 0.029(4) 0.000(4)
C26 0.059(5) 0.058(4) 0.053(4) 0.000(4) 0.002(3) -0.007(4)
C27 0.030(3) 0.026(3) 0.039(3) 0.008(2) 0.014(2) 0.001(2)
C28 0.039(3) 0.047(4) 0.027(3) 0.000(3) 0.013(2) -0.012(3)
C29 0.035(3) 0.046(4) 0.035(3) -0.007(3) 0.019(2) -0.006(3)
C30 0.032(3) 0.035(3) 0.035(3) 0.003(2) 0.012(2) -0.001(2)
C31 0.033(3) 0.033(3) 0.051(4) -0.008(3) 0.010(3) -0.005(2)
C32 0.034(3) 0.036(3) 0.053(4) -0.016(3) 0.015(3) -0.004(3)
C33 0.032(3) 0.038(3) 0.047(4) -0.007(3) 0.009(3) -0.002(3)
C34 0.034(3) 0.034(3) 0.043(3) 0.004(3) 0.008(3) -0.002(3)
C35 0.031(3) 0.035(3) 0.039(3) 0.016(3) 0.019(2) 0.007(2)
C36 0.048(4) 0.032(3) 0.032(3) 0.011(2) 0.015(3) 0.008(3)
C37 0.044(4) 0.044(4) 0.028(3) 0.009(3) 0.020(3) 0.011(3)
C38 0.035(3) 0.046(4) 0.044(3) 0.012(3) 0.014(3) 0.009(3)
C39 0.035(3) 0.040(4) 0.042(3) 0.009(3) 0.011(3) 0.001(3)
C40 0.036(3) 0.030(3) 0.035(3) 0.006(2) 0.012(2) 0.006(2)
C41 0.053(4) 0.046(4) 0.029(3) 0.013(3) 0.011(3) 0.007(3)
C42 0.058(4) 0.051(4) 0.039(4) 0.000(3) 0.009(3) -0.007(3)
C43 0.073(5) 0.030(3) 0.033(3) 0.004(3) 0.014(3) -0.002(3)
C44 0.060(4) 0.046(4) 0.045(4) -0.007(3) 0.012(3) -0.013(3)
C45 0.069(5) 0.039(4) 0.047(4) -0.003(3) 0.012(3) -0.006(3)
C46 0.069(5) 0.047(4) 0.049(4) -0.005(3) 0.009(3) -0.004(4)
C47 0.068(5) 0.058(5) 0.029(3) -0.002(3) 0.011(3) -0.006(4)
C48 0.079(5) 0.034(4) 0.041(4) 0.009(3) 0.015(3) -0.007(3)
C49 0.055(4) 0.030(3) 0.041(3) 0.009(3) 0.015(3) -0.002(3)
C50 0.040(3) 0.036(3) 0.035(3) 0.011(3) 0.013(3) 0.002(3)
C51 0.037(3) 0.040(3) 0.032(3) 0.010(3) 0.014(2) 0.000(3)
C52 0.044(4) 0.043(4) 0.051(4) 0.007(3) 0.017(3) 0.000(3)
C53 0.044(4) 0.048(4) 0.052(4) 0.010(3) 0.025(3) 0.005(3)
C54 0.064(4) 0.038(4) 0.043(4) 0.012(3) 0.032(3) 0.011(3)
C55 0.040(3) 0.053(4) 0.034(3) 0.004(3) 0.018(3) -0.003(3)
C56 0.044(4) 0.052(4) 0.033(3) -0.002(3) 0.019(3) 0.001(3)
C57 0.031(3) 0.044(4) 0.035(3) -0.002(3) 0.016(2) -0.001(3)
C58 0.041(3) 0.044(4) 0.043(3) -0.002(3) 0.023(3) 0.006(3)
C59 0.054(4) 0.047(4) 0.044(4) -0.012(3) 0.025(3) -0.007(3)
C60 0.053(4) 0.056(4) 0.040(4) -0.011(3) 0.011(3) -0.010(3)
C61 0.049(4) 0.056(4) 0.032(3) -0.007(3) 0.014(3) -0.006(3)
C62 0.040(3) 0.034(3) 0.052(4) 0.001(3) 0.020(3) 0.003(3)
C63 0.035(3) 0.039(3) 0.042(3) 0.009(3) 0.005(3) -0.010(3)
C64 0.041(3) 0.040(4) 0.042(3) 0.002(3) 0.007(3) -0.005(3)
C65 0.038(3) 0.029(3) 0.043(3) -0.001(3) 0.009(3) 0.007(2)
C66 0.040(3) 0.046(4) 0.036(3) -0.015(3) 0.004(3) 0.005(3)
C67 0.041(4) 0.049(4) 0.037(3) -0.011(3) 0.010(3) 0.011(3)
C68 0.037(3) 0.030(3) 0.042(3) -0.004(3) 0.006(3) 0.008(2)
C69 0.040(3) 0.031(3) 0.033(3) -0.007(2) 0.007(2) 0.002(2)
C70 0.036(3) 0.029(3) 0.036(3) -0.006(2) 0.010(2) 0.007(2)
C71 0.087(7) 0.091(7) 0.088(6) 0.022(5) 0.047(5) 0.017(5)
C72 0.028(4) 0.116(7) 0.083(6) 0.028(5) 0.011(4) -0.012(4)
N1 0.037(3) 0.032(3) 0.040(3) -0.007(2) 0.017(2) 0.006(2)
N2 0.029(2) 0.038(3) 0.035(3) 0.005(2) 0.013(2) 0.001(2)
N3 0.034(3) 0.024(2) 0.036(3) -0.0002(19) 0.016(2) -0.0040(19)
N4 0.041(3) 0.037(3) 0.033(3) -0.003(2) 0.015(2) 0.004(2)
O1 0.027(2) 0.040(2) 0.043(2) -0.0056(18) 0.0130(17) -0.0049(17)
O2 0.029(2) 0.040(2) 0.046(2) 0.0113(18) 0.0181(17) 0.0011(17)
O3 0.043(2) 0.043(2) 0.034(2) 0.0136(18) 0.0078(18) -0.0043(19)
O4 0.031(2) 0.047(2) 0.041(2) -0.0097(19) 0.0037(17) 0.0027(18)
O5 0.074(3) 0.055(3) 0.047(3) 0.003(2) 0.025(2) 0.004(2)
O6 0.034(2) 0.059(3) 0.049(3) 0.009(2) 0.0117(19) -0.010(2)
Cs1 0.0405(2) 0.0391(2) 0.0419(2) 0.00153(17) 0.01159(16) 0.00372(16)
O1A 0.037(3) 0.042(3) 0.044(3) -0.005(2) 0.014(2) 0.000(2)
C2A 0.044(5) 0.047(6) 0.056(6) -0.004(4) 0.003(4) 0.009(4)
F1 0.036(2) 0.036(2) 0.038(2) 0.0037(18) 0.0137(18) -0.0018(18)

loop_
_atom_type_symbol
_atom_type_description
_atom_type_scat_dispersion_real
_atom_type_scat_dispersion_imag
_atom_type_scat_source
C C 0.0033 0.0016 'International Tables Vol C Tables 4.2.6.8 and 6.1.1.4'
H H 0.0000 0.0000 'International Tables Vol C Tables 4.2.6.8 and 6.1.1.4'
N N 0.0061 0.0033 'International Tables Vol C Tables 4.2.6.8 and 6.1.1.4'
O O 0.0106 0.0060 'International Tables Vol C Tables 4.2.6.8 and 6.1.1.4'
Cl Cl 0.1484 0.1585 'International Tables Vol C Tables 4.2.6.8 and 6.1.1.4'
Cs Cs -0.3680 2.1192 'International Tables Vol C Tables 4.2.6.8 and 6.1.1.4'
F F 0.0171 0.0103 'International Tables Vol C Tables 4.2.6.8 and 6.1.1.4'

loop_
_geom_angle_atom_site_label_1
_geom_angle_atom_site_label_2
_geom_angle_atom_site_label_3
_geom_angle
_geom_angle_site_symmetry_1
_geom_angle_site_symmetry_3
C2 C1 N1 106.4(5) . .
C2 C1 C20 131.3(5) . .
N1 C1 C20 122.3(5) . .
C2 C1 Cs1 86.1(4) . .
N1 C1 Cs1 76.8(3) . .
C20 C1 Cs1 102.9(4) . .
C1 C2 C3 108.5(5) . .
C1 C2 Cs1 72.1(3) . .
C3 C2 Cs1 83.5(4) . .
C1 C2 H2 125.8 . .
C3 C2 H2 125.8 . .
Cs1 C2 H2 111.1 . .
C4 C3 C2 107.7(5) . .
C4 C3 Cs1 74.6(3) . .
C2 C3 Cs1 74.7(3) . .
C4 C3 H3 126.1 . .
C2 C3 H3 126.1 . .
Cs1 C3 H3 116.7 . .
N1 C4 C3 107.0(5) . .
N1 C4 C5 123.3(5) . .
C3 C4 C5 129.7(5) . .
N1 C4 Cs1 70.6(3) . .
C3 C4 Cs1 84.1(3) . .
C5 C4 Cs1 109.0(3) . .
C4 C5 C6 107.8(4) . .
C4 C5 C27 111.7(5) . .
C6 C5 C27 113.3(5) . .
C4 C5 C21 108.9(5) . .
C6 C5 C21 108.1(5) . .
C27 C5 C21 107.0(5) . .
C7 C6 N2 107.3(5) . .
C7 C6 C5 130.3(5) . .
N2 C6 C5 122.1(5) . .
C7 C6 Cs1 91.8(3) . .
N2 C6 Cs1 64.4(3) . .
C5 C6 Cs1 103.4(3) . .
C6 C7 C8 107.8(5) . .
C6 C7 H7 126.1 . .
C8 C7 H7 126.1 . .
C9 C8 C7 107.8(5) . .
C9 C8 H8 126.1 . .
C7 C8 H8 126.1 . .
C8 C9 N2 107.9(5) . .
C8 C9 C10 129.7(5) . .
N2 C9 C10 122.3(5) . .
C8 C9 Cs1 95.7(3) . .
N2 C9 Cs1 73.5(3) . .
C10 C9 Cs1 100.3(3) . .
C23 C10 C9 111.2(5) . .
C23 C10 C11 110.4(5) . .
C9 C10 C11 111.1(5) . .
C23 C10 C22 107.6(6) . .
C9 C10 C22 108.4(5) . .
C11 C10 C22 107.9(5) . .
C12 C11 N3 107.8(5) . .
C12 C11 C10 128.9(5) . .
N3 C11 C10 123.2(5) . .
C12 C11 Cs1 89.1(3) . .
N3 C11 Cs1 74.7(3) . .
C10 C11 Cs1 104.8(3) . .
C11 C12 C13 107.1(5) . .
C11 C12 Cs1 69.2(3) . .
C13 C12 Cs1 82.7(3) . .
C11 C12 H12 126.5 . .
C13 C12 H12 126.5 . .
Cs1 C12 H12 114.0 . .
C14 C13 C12 108.5(5) . .
C14 C13 Cs1 71.9(3) . .
C12 C13 Cs1 75.4(3) . .
C14 C13 H13 125.7 . .
C12 C13 H13 125.7 . .
Cs1 C13 H13 118.8 . .
C13 C14 N3 106.7(5) . .
C13 C14 C15 128.7(5) . .
N3 C14 C15 124.3(5) . .
C13 C14 Cs1 86.9(3) . .
N3 C14 Cs1 68.9(3) . .
C15 C14 Cs1 104.8(3) . .
C14 C15 C24 107.7(5) . .
C14 C15 C16 108.6(4) . .
C24 C15 C16 108.1(4) . .
C14 C15 C68 115.6(5) . .
C24 C15 C68 106.6(5) . .
C16 C15 C68 110.0(5) . .
C17 C16 N4 107.1(5) . .
C17 C16 C15 130.2(5) . .
N4 C16 C15 122.5(5) . .
C17 C16 Cs1 86.8(4) . .
N4 C16 Cs1 70.7(3) . .
C15 C16 Cs1 105.6(3) . .
C16 C17 C18 107.7(6) . .
C16 C17 Cs1 71.9(3) . .
C18 C17 Cs1 76.2(4) . .
C16 C17 H17 126.2 . .
C18 C17 H17 126.2 . .
Cs1 C17 H17 117.8 . .
C19 C18 C17 108.4(5) . .
C19 C18 Cs1 71.0(3) . .
C17 C18 Cs1 81.9(4) . .
C19 C18 H18 125.8 . .
C17 C18 H18 125.8 . .
Cs1 C18 H18 113.6 . .
C18 C19 N4 107.2(5) . .
C18 C19 C20 130.3(5) . .
N4 C19 C20 122.5(5) . .
C18 C19 Cs1 87.4(4) . .
N4 C19 Cs1 74.0(3) . .
C20 C19 Cs1 103.3(4) . .
C1 C20 C19 110.7(5) . .
C1 C20 C26 111.0(5) . .
C19 C20 C26 110.6(5) . .
C1 C20 C25 108.5(5) . .
C19 C20 C25 107.7(5) . .
C26 C20 C25 108.2(6) . .
C5 C21 H21A 109.5 . .
C5 C21 H21B 109.5 . .
H21A C21 H21B 109.5 . .
C5 C21 H21C 109.5 . .
H21A C21 H21C 109.5 . .
H21B C21 H21C 109.5 . .
C10 C22 H22A 109.5 . .
C10 C22 H22B 109.5 . .
H22A C22 H22B 109.5 . .
C10 C22 H22C 109.5 . .
H22A C22 H22C 109.5 . .
H22B C22 H22C 109.5 . .
C10 C23 H23A 109.5 . .
C10 C23 H23B 109.5 . .
H23A C23 H23B 109.5 . .
C10 C23 H23C 109.5 . .
H23A C23 H23C 109.5 . .
H23B C23 H23C 109.5 . .
C15 C24 H24A 109.5 . .
C15 C24 H24B 109.5 . .
H24A C24 H24B 109.5 . .
C15 C24 H24C 109.5 . .
H24A C24 H24C 109.5 . .
H24B C24 H24C 109.5 . .
C20 C25 H25A 109.5 . .
C20 C25 H25B 109.5 . .
H25A C25 H25B 109.5 . .
C20 C25 H25C 109.5 . .
H25A C25 H25C 109.5 . .
H25B C25 H25C 109.5 . .
C20 C26 H26A 109.5 . .
C20 C26 H26B 109.5 . .
H26A C26 H26B 109.5 . .
C20 C26 H26C 109.5 . .
H26A C26 H26C 109.5 . .
H26B C26 H26C 109.5 . .
C32 C27 C28 117.1(5) . .
C32 C27 C5 119.8(5) . .
C28 C27 C5 122.9(5) . .
C29 C28 C27 121.1(5) . .
C29 C28 H28 119.4 . .
C27 C28 H28 119.4 . .
C28 C29 C30 120.8(5) . .
C28 C29 H29 119.6 . .
C30 C29 H29 119.6 . .
C31 C30 O1 124.6(5) . .
C31 C30 C29 118.7(5) . .
O1 C30 C29 116.6(5) . .
C30 C31 C32 120.0(5) . .
C30 C31 H31 120.0 . .
C32 C31 H31 120.0 . .
C27 C32 C31 122.2(5) . .
C27 C32 H32 118.9 . .
C31 C32 H32 118.9 . .
O1 C33 C34 109.5(5) . .
O1 C33 H33A 109.8 . .
C34 C33 H33A 109.8 . .
O1 C33 H33B 109.8 . .
C34 C33 H33B 109.8 . .
H33A C33 H33B 108.2 . .
O2 C34 C33 108.8(5) . .
O2 C34 H34A 109.9 . .
C33 C34 H34A 109.9 . .
O2 C34 H34B 109.9 . .
C33 C34 H34B 109.9 . .
H34A C34 H34B 108.3 . .
C40 C35 O2 119.3(5) . .
C40 C35 C36 121.9(5) . .
O2 C35 C36 118.8(5) . .
C37 C36 C35 116.7(6) . .
C37 C36 C41 121.0(5) . .
C35 C36 C41 122.2(5) . .
C38 C37 C36 122.1(5) . .
C38 C37 H37 118.9 . .
C36 C37 H37 118.9 . .
C37 C38 C39 119.8(6) . .
C37 C38 Cs1 109.5(4) . 1_455
C39 C38 Cs1 101.8(4) . 1_455
C37 C38 H38 120.1 . .
C39 C38 H38 120.1 . .
Cs1 C38 H38 57.5 1_455 .
C38 C39 C40 120.5(6) . .
C38 C39 H39 119.7 . .
C40 C39 H39 119.7 . .
C35 C40 C39 118.6(5) . .
C35 C40 C62 122.9(5) . .
C39 C40 C62 118.6(5) . .
C36 C41 C42 108.9(5) . .
C36 C41 H41A 109.9 . .
C42 C41 H41A 109.9 . .
C36 C41 H41B 109.9 . .
C42 C41 H41B 109.9 . .
H41A C41 H41B 108.3 . .
C43 C42 C47 117.5(6) . .
C43 C42 C41 120.1(6) . .
C47 C42 C41 122.3(6) . .
O5 C43 C44 119.6(5) . .
O5 C43 C42 118.2(5) . .
C44 C43 C42 121.8(6) . .
C45 C44 C43 118.6(6) . .
C45 C44 C48 122.4(6) . .
C43 C44 C48 119.1(6) . .
C46 C45 C44 120.3(7) . .
C46 C45 H45 119.9 . .
C44 C45 H45 119.9 . .
C47 C46 C45 121.8(7) . .
C47 C46 H46 119.1 . .
C45 C46 H46 119.1 . .
C46 C47 C42 120.0(6) . .
C46 C47 H47 120.0 . .
C42 C47 H47 120.0 . .
C49 C48 C44 110.1(5) . .
C49 C48 H48A 109.6 . .
C44 C48 H48A 109.6 . .
C49 C48 H48B 109.6 . .
C44 C48 H48B 109.6 . .
H48A C48 H48B 108.1 . .
C54 C49 C50 117.6(6) . .
C54 C49 C48 120.6(6) . .
C50 C49 C48 121.8(6) . .
C51 C50 O3 120.0(5) . .
C51 C50 C49 120.5(5) . .
O3 C50 C49 119.6(5) . .
C50 C51 C52 119.5(6) . .
C50 C51 C55 121.7(5) . .
C52 C51 C55 118.7(5) . .
C53 C52 C51 120.4(6) . .
C53 C52 H52 119.8 . .
C51 C52 H52 119.8 . .
C54 C53 C52 119.1(6) . .
C54 C53 Cs1 105.9(4) . 1_455
C52 C53 Cs1 102.4(4) . 1_455
C54 C53 H53 120.4 . .
C52 C53 H53 120.4 . .
Cs1 C53 H53 61.2 1_455 .
C53 C54 C49 122.6(6) . .
C53 C54 H54 118.7 . .
C49 C54 H54 118.7 . .
C56 C55 C51 111.0(5) . .
C56 C55 H55A 109.4 . .
C51 C55 H55A 109.4 . .
C56 C55 H55B 109.4 . .
C51 C55 H55B 109.4 . .
H55A C55 H55B 108.0 . .
C57 C56 C61 117.9(6) . .
C57 C56 C55 120.0(6) . .
C61 C56 C55 121.9(6) . .
O6 C57 C56 119.0(5) . .
O6 C57 C58 118.6(5) . .
C56 C57 C58 122.2(6) . .
C59 C58 C57 117.9(6) . .
C59 C58 C62 121.3(6) . .
C57 C58 C62 120.5(6) . .
C60 C59 C58 121.0(6) . .
C60 C59 H59 119.5 . .
C58 C59 H59 119.5 . .
C59 C60 C61 120.5(6) . .
C59 C60 H60 119.7 . .
C61 C60 H60 119.7 . .
C60 C61 C56 120.4(6) . .
C60 C61 H61 119.8 . .
C56 C61 H61 119.8 . .
C58 C62 C40 111.0(5) . .
C58 C62 H62A 109.4 . .
C40 C62 H62A 109.4 . .
C58 C62 H62B 109.4 . .
C40 C62 H62B 109.4 . .
H62A C62 H62B 108.0 . .
O3 C63 C64 109.4(5) . .
O3 C63 H63A 109.8 . .
C64 C63 H63A 109.8 . .
O3 C63 H63B 109.8 . .
C64 C63 H63B 109.8 . .
H63A C63 H63B 108.2 . .
O4 C64 C63 109.9(5) . .
O4 C64 H64A 109.7 . .
C63 C64 H64A 109.7 . .
O4 C64 H64B 109.7 . .
C63 C64 H64B 109.7 . .
H64A C64 H64B 108.2 . .
O4 C65 C70 117.0(5) . .
O4 C65 C66 124.1(5) . .
C70 C65 C66 118.8(5) . .
C67 C66 C65 118.8(5) . .
C67 C66 H66 120.6 . .
C65 C66 H66 120.6 . .
C68 C67 C66 123.6(5) . .
C68 C67 H67 118.2 . .
C66 C67 H67 118.2 . .
C67 C68 C69 116.3(5) . .
C67 C68 C15 118.8(5) . .
C69 C68 C15 124.8(5) . .
C70 C69 C68 121.5(5) . .
C70 C69 H69 119.3 . .
C68 C69 H69 119.3 . .
C69 C70 C65 120.9(5) . .
C69 C70 H70 119.5 . .
C65 C70 H70 119.5 . .
O5 C71 H71A 109.5 . .
O5 C71 H71B 109.5 . .
H71A C71 H71B 109.5 . .
O5 C71 H71C 109.5 . .
H71A C71 H71C 109.5 . .
H71B C71 H71C 109.5 . .
O6 C72 H72A 109.5 . .
O6 C72 H72B 109.5 . .
H72A C72 H72B 109.5 . .
O6 C72 H72C 109.5 . .
H72A C72 H72C 109.5 . .
H72B C72 H72C 109.5 . .
C4 N1 C1 110.4(5) . .
C4 N1 Cs1 87.4(3) . .
C1 N1 Cs1 80.2(3) . .
C4 N1 H1 124.8 . .
C1 N1 H1 124.8 . .
Cs1 N1 H1 100.9 . .
C9 N2 C6 109.2(5) . .
C9 N2 Cs1 83.9(3) . .
C6 N2 Cs1 94.1(3) . .
C9 N2 H2A 125.4 . .
C6 N2 H2A 125.4 . .
Cs1 N2 H2A 91.7 . .
C11 N3 C14 109.9(4) . .
C11 N3 Cs1 82.0(3) . .
C14 N3 Cs1 88.5(3) . .
C11 N3 H3A 125.1 . .
C14 N3 H3A 125.1 . .
Cs1 N3 H3A 98.3 . .
C19 N4 C16 109.6(5) . .
C19 N4 Cs1 82.7(3) . .
C16 N4 Cs1 86.6(3) . .
C19 N4 H4 125.2 . .
C16 N4 H4 125.2 . .
Cs1 N4 H4 99.3 . .
C30 O1 C33 116.2(4) . .
C35 O2 C34 110.8(4) . .
C50 O3 C63 111.8(4) . .
C65 O4 C64 116.9(4) . .
C43 O5 C71 112.9(6) . .
C57 O6 C72 113.9(5) . .
N3 Cs1 N4 63.27(11) . .
N3 Cs1 N2 57.10(11) . .
N4 Cs1 N2 89.93(11) . .
N3 Cs1 C11 23.25(12) . .
N4 Cs1 C11 86.45(12) . .
N2 Cs1 C11 54.59(12) . .
N3 Cs1 N1 89.74(11) . .
N4 Cs1 N1 57.63(12) . .
N2 Cs1 N1 61.51(11) . .
C11 Cs1 N1 104.93(12) . .
N3 Cs1 C38 137.62(13) . 1_655
N4 Cs1 C38 148.12(14) . 1_655
N2 Cs1 C38 88.23(13) . 1_655
C11 Cs1 C38 117.56(14) . 1_655
N1 Cs1 C38 94.11(13) . 1_655
N3 Cs1 C19 86.44(12) . .
N4 Cs1 C19 23.22(12) . .
N2 Cs1 C19 105.00(13) . .
C11 Cs1 C19 109.55(13) . .
N1 Cs1 C19 54.90(13) . .
C38 Cs1 C19 129.22(15) 1_655 .
N3 Cs1 C1 105.46(12) . .
N4 Cs1 C1 55.02(13) . .
N2 Cs1 C1 84.38(12) . .
C11 Cs1 C1 124.71(13) . .
N1 Cs1 C1 22.98(12) . .
C38 Cs1 C1 93.14(15) 1_655 .
C19 Cs1 C1 42.03(14) . .
N3 Cs1 C53 92.97(13) . 1_655
N4 Cs1 C53 93.27(14) . 1_655
N2 Cs1 C53 144.14(13) . 1_655
C11 Cs1 C53 89.95(14) . 1_655
N1 Cs1 C53 145.41(14) . 1_655
C38 Cs1 C53 106.55(15) 1_655 1_655
C19 Cs1 C53 90.84(15) . 1_655
C1 Cs1 C53 125.86(15) . 1_655
N3 Cs1 C9 55.02(12) . .
N4 Cs1 C9 105.66(12) . .
N2 Cs1 C9 22.63(12) . .
C11 Cs1 C9 42.25(13) . .
N1 Cs1 C9 83.98(12) . .
C38 Cs1 C9 83.42(14) 1_655 .
C19 Cs1 C9 124.68(13) . .
C1 Cs1 C9 106.69(13) . .
C53 Cs1 C9 125.01(15) 1_655 .
N3 Cs1 C16 56.25(11) . .
N4 Cs1 C16 22.75(12) . .
N2 Cs1 C16 100.59(12) . .
C11 Cs1 C16 76.93(13) . .
N1 Cs1 C16 80.28(12) . .
C38 Cs1 C16 165.48(14) 1_655 .
C19 Cs1 C16 37.36(13) . .
C1 Cs1 C16 76.45(14) . .
C53 Cs1 C16 72.83(14) 1_655 .
C9 Cs1 C16 109.07(13) . .
N3 Cs1 C14 22.65(11) . .
N4 Cs1 C14 55.84(12) . .
N2 Cs1 C14 79.64(12) . .
C11 Cs1 C14 37.33(13) . .
N1 Cs1 C14 100.21(12) . .
C38 Cs1 C14 153.77(14) 1_655 .
C19 Cs1 C14 76.70(13) . .
C1 Cs1 C14 108.53(13) . .
C53 Cs1 C14 72.92(14) 1_655 .
C9 Cs1 C14 76.44(13) . .
C16 Cs1 C14 40.61(12) . .
C2A O1A H1A 109.5 . .
O1A C2A H2A1 109.5 . .
O1A C2A H2A2 109.5 . .
H2A1 C2A H2A2 109.5 . .
O1A C2A H2A3 109.5 . .
H2A1 C2A H2A3 109.5 . .
H2A2 C2A H2A3 109.5 . .

loop_
_geom_bond_atom_site_label_1
_geom_bond_atom_site_label_2
_geom_bond_distance
_geom_bond_site_symmetry_2
C1 C2 1.369(9) .
C1 N1 1.385(7) .
C1 C20 1.509(9) .
C1 Cs1 3.494(6) .
C2 C3 1.407(9) .
C2 Cs1 3.664(6) .
C2 H2 0.9500 .
C3 C4 1.378(8) .
C3 Cs1 3.774(6) .
C3 H3 0.9500 .
C4 N1 1.368(7) .
C4 C5 1.530(8) .
C4 Cs1 3.657(6) .
C5 C6 1.533(8) .
C5 C27 1.539(8) .
C5 C21 1.541(8) .
C6 C7 1.358(8) .
C6 N2 1.390(7) .
C6 Cs1 3.784(5) .
C7 C8 1.423(8) .
C7 H7 0.9500 .
C8 C9 1.355(8) .
C8 H8 0.9500 .
C9 N2 1.373(7) .
C9 C10 1.525(9) .
C9 Cs1 3.548(5) .
C10 C23 1.521(9) .
C10 C11 1.532(8) .
C10 C22 1.550(9) .
C11 C12 1.363(8) .
C11 N3 1.371(7) .
C11 Cs1 3.439(5) .
C12 C13 1.421(8) .
C12 Cs1 3.679(6) .
C12 H12 0.9500 .
C13 C14 1.361(8) .
C13 Cs1 3.771(6) .
C13 H13 0.9500 .
C14 N3 1.383(7) .
C14 C15 1.518(8) .
C14 Cs1 3.591(5) .
C15 C24 1.532(8) .
C15 C16 1.537(8) .
C15 C68 1.539(8) .
C16 C17 1.363(8) .
C16 N4 1.379(7) .
C16 Cs1 3.561(5) .
C17 C18 1.413(9) .
C17 Cs1 3.740(6) .
C17 H17 0.9500 .
C18 C19 1.353(8) .
C18 Cs1 3.669(6) .
C18 H18 0.9500 .
C19 N4 1.380(7) .
C19 C20 1.527(9) .
C19 Cs1 3.473(6) .
C20 C26 1.528(9) .
C20 C25 1.543(8) .
C21 H21A 0.9800 .
C21 H21B 0.9800 .
C21 H21C 0.9800 .
C22 H22A 0.9800 .
C22 H22B 0.9800 .
C22 H22C 0.9800 .
C23 H23A 0.9800 .
C23 H23B 0.9800 .
C23 H23C 0.9800 .
C24 H24A 0.9800 .
C24 H24B 0.9800 .
C24 H24C 0.9800 .
C25 H25A 0.9800 .
C25 H25B 0.9800 .
C25 H25C 0.9800 .
C26 H26A 0.9800 .
C26 H26B 0.9800 .
C26 H26C 0.9800 .
C27 C32 1.376(8) .
C27 C28 1.392(8) .
C28 C29 1.373(8) .
C28 H28 0.9500 .
C29 C30 1.383(8) .
C29 H29 0.9500 .
C30 C31 1.371(8) .
C30 O1 1.374(6) .
C31 C32 1.382(8) .
C31 H31 0.9500 .
C32 H32 0.9500 .
C33 O1 1.420(7) .
C33 C34 1.499(8) .
C33 H33A 0.9900 .
C33 H33B 0.9900 .
C34 O2 1.440(7) .
C34 H34A 0.9900 .
C34 H34B 0.9900 .
C35 C40 1.388(8) .
C35 O2 1.393(6) .
C35 C36 1.400(8) .
C36 C37 1.396(8) .
C36 C41 1.505(9) .
C37 C38 1.368(9) .
C37 H37 0.9500 .
C38 C39 1.379(8) .
C38 Cs1 3.468(6) 1_455
C38 H38 0.9500 .
C39 C40 1.391(8) .
C39 H39 0.9500 .
C40 C62 1.525(8) .
C41 C42 1.510(9) .
C41 H41A 0.9900 .
C41 H41B 0.9900 .
C42 C43 1.401(9) .
C42 C47 1.412(9) .
C43 O5 1.383(8) .
C43 C44 1.391(9) .
C44 C45 1.387(9) .
C44 C48 1.539(9) .
C45 C46 1.369(9) .
C45 H45 0.9500 .
C46 C47 1.366(10) .
C46 H46 0.9500 .
C47 H47 0.9500 .
C48 C49 1.496(9) .
C48 H48A 0.9900 .
C48 H48B 0.9900 .
C49 C54 1.389(9) .
C49 C50 1.413(8) .
C50 C51 1.372(8) .
C50 O3 1.386(7) .
C51 C52 1.397(8) .
C51 C55 1.526(8) .
C52 C53 1.387(9) .
C52 H52 0.9500 .
C53 C54 1.353(9) .
C53 Cs1 3.530(6) 1_455
C53 H53 0.9500 .
C54 H54 0.9500 .
C55 C56 1.515(9) .
C55 H55A 0.9900 .
C55 H55B 0.9900 .
C56 C57 1.390(8) .
C56 C61 1.404(9) .
C57 O6 1.374(7) .
C57 C58 1.396(8) .
C58 C59 1.391(9) .
C58 C62 1.501(9) .
C59 C60 1.374(9) .
C59 H59 0.9500 .
C60 C61 1.382(9) .
C60 H60 0.9500 .
C61 H61 0.9500 .
C62 H62A 0.9900 .
C62 H62B 0.9900 .
C63 O3 1.432(6) .
C63 C64 1.487(8) .
C63 H63A 0.9900 .
C63 H63B 0.9900 .
C64 O4 1.423(7) .
C64 H64A 0.9900 .
C64 H64B 0.9900 .
C65 O4 1.376(7) .
C65 C70 1.383(8) .
C65 C66 1.402(8) .
C66 C67 1.380(8) .
C66 H66 0.9500 .
C67 C68 1.380(8) .
C67 H67 0.9500 .
C68 C69 1.403(8) .
C69 C70 1.379(8) .
C69 H69 0.9500 .
C70 H70 0.9500 .
C71 O5 1.432(10) .
C71 H71A 0.9800 .
C71 H71B 0.9800 .
C71 H71C 0.9800 .
C72 O6 1.418(8) .
C72 H72A 0.9800 .
C72 H72B 0.9800 .
C72 H72C 0.9800 .
N1 Cs1 3.453(5) .
N1 H1 0.8800 .
N2 Cs1 3.422(4) .
N2 H2A 0.8800 .
N3 Cs1 3.350(4) .
N3 H3A 0.8800 .
N4 Cs1 3.366(5) .
N4 H4 0.8800 .
Cs1 C38 3.468(6) 1_655
Cs1 C53 3.530(6) 1_655
O1A C2A 1.411(10) .
O1A H1A 0.8400 .
C2A H2A1 0.9800 .
C2A H2A2 0.9800 .
C2A H2A3 0.9800 .
O1B C2B 1.5719 .

loop_
_geom_hbond_atom_site_label_D
_geom_hbond_atom_site_label_H
_geom_hbond_atom_site_label_A
_geom_hbond_distance_DH
_geom_hbond_distance_HA
_geom_hbond_distance_DA
_geom_hbond_angle_DHA
N1 H1 O1A 0.88 2.09 2.959(7) 168
N1 H1 F1A 0.88 2.06 2.802(16) 142
N2 H2A F1 0.88 1.86 2.716(6) 162
N2 H2A F1A 0.88 2.08 2.892(16) 152
N3 H3A F1 0.88 1.83 2.687(6) 166
N3 H3A F1A 0.88 2.01 2.782(16) 146
N4 H4 O1A 0.88 2.08 2.938(7) 166
N4 H4 F1A 0.88 1.91 2.692(17) 147
O1A H1A F1 0.84 1.64 2.480(7) 174

loop_
_geom_torsion_atom_site_label_1
_geom_torsion_atom_site_label_2
_geom_torsion_atom_site_label_3
_geom_torsion_atom_site_label_4
_geom_torsion
_geom_torsion_site_symmetry_1
_geom_torsion_site_symmetry_4
N1 C1 C2 C3 1.5(7) . .
C20 C1 C2 C3 -179.8(6) . .
Cs1 C1 C2 C3 76.5(4) . .
N1 C1 C2 Cs1 -75.0(4) . .
C20 C1 C2 Cs1 103.7(7) . .
C1 C2 C3 C4 -0.7(7) . .
Cs1 C2 C3 C4 67.9(4) . .
C1 C2 C3 Cs1 -68.6(4) . .
C2 C3 C4 N1 -0.3(7) . .
Cs1 C3 C4 N1 67.7(4) . .
C2 C3 C4 C5 -177.9(5) . .
Cs1 C3 C4 C5 -109.9(6) . .
C2 C3 C4 Cs1 -68.0(4) . .
N1 C4 C5 C6 -88.7(6) . .
C3 C4 C5 C6 88.5(7) . .
Cs1 C4 C5 C6 -9.8(5) . .
N1 C4 C5 C27 36.4(7) . .
C3 C4 C5 C27 -146.4(6) . .
Cs1 C4 C5 C27 115.2(4) . .
N1 C4 C5 C21 154.3(5) . .
C3 C4 C5 C21 -28.5(8) . .
Cs1 C4 C5 C21 -126.9(4) . .
C4 C5 C6 C7 -94.9(7) . .
C27 C5 C6 C7 140.9(6) . .
C21 C5 C6 C7 22.6(8) . .
C4 C5 C6 N2 77.3(6) . .
C27 C5 C6 N2 -46.9(7) . .
C21 C5 C6 N2 -165.2(5) . .
C4 C5 C6 Cs1 9.2(5) . .
C27 C5 C6 Cs1 -114.9(4) . .
C21 C5 C6 Cs1 126.8(4) . .
N2 C6 C7 C8 0.8(6) . .
C5 C6 C7 C8 173.8(5) . .
Cs1 C6 C7 C8 64.5(4) . .
C6 C7 C8 C9 0.1(6) . .
C7 C8 C9 N2 -0.9(6) . .
C7 C8 C9 C10 176.1(5) . .
C7 C8 C9 Cs1 -75.4(4) . .
C8 C9 C10 C23 -118.3(7) . .
N2 C9 C10 C23 58.3(7) . .
Cs1 C9 C10 C23 135.2(5) . .
C8 C9 C10 C11 118.2(6) . .
N2 C9 C10 C11 -65.2(7) . .
Cs1 C9 C10 C11 11.7(5) . .
C8 C9 C10 C22 -0.3(8) . .
N2 C9 C10 C22 176.4(5) . .
Cs1 C9 C10 C22 -106.7(4) . .
C23 C10 C11 C12 122.6(7) . .
C9 C10 C11 C12 -113.4(7) . .
C22 C10 C11 C12 5.3(9) . .
C23 C10 C11 N3 -55.1(7) . .
C9 C10 C11 N3 68.9(7) . .
C22 C10 C11 N3 -172.4(5) . .
C23 C10 C11 Cs1 -136.3(5) . .
C9 C10 C11 Cs1 -12.3(5) . .
C22 C10 C11 Cs1 106.3(5) . .
N3 C11 C12 C13 1.3(6) . .
C10 C11 C12 C13 -176.7(6) . .
Cs1 C11 C12 C13 74.9(4) . .
N3 C11 C12 Cs1 -73.6(4) . .
C10 C11 C12 Cs1 108.4(6) . .
C11 C12 C13 C14 -0.7(7) . .
Cs1 C12 C13 C14 64.8(4) . .
C11 C12 C13 Cs1 -65.5(4) . .
C12 C13 C14 N3 -0.3(6) . .
Cs1 C13 C14 N3 66.8(3) . .
C12 C13 C14 C15 -173.6(5) . .
Cs1 C13 C14 C15 -106.5(6) . .
C12 C13 C14 Cs1 -67.1(4) . .
C13 C14 C15 C24 -24.9(8) . .
N3 C14 C15 C24 162.8(5) . .
Cs1 C14 C15 C24 -122.9(4) . .
C13 C14 C15 C16 92.0(7) . .
N3 C14 C15 C16 -80.3(6) . .
Cs1 C14 C15 C16 -6.1(5) . .
C13 C14 C15 C68 -143.9(6) . .
N3 C14 C15 C68 43.8(7) . .
Cs1 C14 C15 C68 118.0(4) . .
C14 C15 C16 C17 -93.0(7) . .
C24 C15 C16 C17 23.6(8) . .
C68 C15 C16 C17 139.6(6) . .
C14 C15 C16 N4 82.9(6) . .
C24 C15 C16 N4 -160.6(5) . .
C68 C15 C16 N4 -44.6(7) . .
C14 C15 C16 Cs1 6.2(5) . .
C24 C15 C16 Cs1 122.7(4) . .
C68 C15 C16 Cs1 -121.3(4) . .
N4 C16 C17 C18 -0.2(7) . .
C15 C16 C17 C18 176.1(6) . .
Cs1 C16 C17 C18 68.4(5) . .
N4 C16 C17 Cs1 -68.6(4) . .
C15 C16 C17 Cs1 107.7(6) . .
C16 C17 C18 C19 1.2(7) . .
Cs1 C17 C18 C19 66.8(4) . .
C16 C17 C18 Cs1 -65.5(4) . .
C17 C18 C19 N4 -1.8(7) . .
Cs1 C18 C19 N4 72.4(4) . .
C17 C18 C19 C20 -179.5(6) . .
Cs1 C18 C19 C20 -105.3(7) . .
C17 C18 C19 Cs1 -74.2(5) . .
C2 C1 C20 C19 -105.9(7) . .
N1 C1 C20 C19 72.6(7) . .
Cs1 C1 C20 C19 -9.8(5) . .
C2 C1 C20 C26 130.8(7) . .
N1 C1 C20 C26 -50.6(7) . .
Cs1 C1 C20 C26 -133.0(4) . .
C2 C1 C20 C25 12.0(9) . .
N1 C1 C20 C25 -169.4(6) . .
Cs1 C1 C20 C25 108.2(5) . .
C18 C19 C20 C1 107.9(7) . .
N4 C19 C20 C1 -69.5(7) . .
Cs1 C19 C20 C1 9.9(5) . .
C18 C19 C20 C26 -128.6(7) . .
N4 C19 C20 C26 53.9(8) . .
Cs1 C19 C20 C26 133.3(4) . .
C18 C19 C20 C25 -10.6(9) . .
N4 C19 C20 C25 171.9(6) . .
Cs1 C19 C20 C25 -108.7(5) . .
C4 C5 C27 C32 40.7(7) . .
C6 C5 C27 C32 162.7(5) . .
C21 C5 C27 C32 -78.3(7) . .
C4 C5 C27 C28 -144.4(5) . .
C6 C5 C27 C28 -22.4(7) . .
C21 C5 C27 C28 96.5(6) . .
C32 C27 C28 C29 -1.4(8) . .
C5 C27 C28 C29 -176.3(5) . .
C27 C28 C29 C30 0.1(9) . .
C28 C29 C30 C31 1.7(9) . .
C28 C29 C30 O1 -177.3(5) . .
O1 C30 C31 C32 176.7(5) . .
C29 C30 C31 C32 -2.3(9) . .
C28 C27 C32 C31 0.8(9) . .
C5 C27 C32 C31 176.0(5) . .
C30 C31 C32 C27 1.0(9) . .
O1 C33 C34 O2 76.8(6) . .
C40 C35 C36 C37 5.9(8) . .
O2 C35 C36 C37 -175.5(5) . .
C40 C35 C36 C41 -172.0(5) . .
O2 C35 C36 C41 6.6(8) . .
C35 C36 C37 C38 -1.1(8) . .
C41 C36 C37 C38 176.8(5) . .
C36 C37 C38 C39 -2.8(9) . .
C36 C37 C38 Cs1 -119.8(5) . 1_455
C37 C38 C39 C40 2.1(9) . .
Cs1 C38 C39 C40 123.0(5) 1_455 .
O2 C35 C40 C39 174.8(5) . .
C36 C35 C40 C39 -6.6(8) . .
O2 C35 C40 C62 -5.7(8) . .
C36 C35 C40 C62 173.0(5) . .
C38 C39 C40 C35 2.4(8) . .
C38 C39 C40 C62 -177.1(5) . .
C37 C36 C41 C42 -59.7(7) . .
C35 C36 C41 C42 118.1(6) . .
C36 C41 C42 C43 -70.2(8) . .
C36 C41 C42 C47 107.2(7) . .
C47 C42 C43 O5 -176.9(6) . .
C41 C42 C43 O5 0.7(10) . .
C47 C42 C43 C44 -4.2(10) . .
C41 C42 C43 C44 173.3(6) . .
O5 C43 C44 C45 175.8(6) . .
C42 C43 C44 C45 3.2(10) . .
O5 C43 C44 C48 -4.5(10) . .
C42 C43 C44 C48 -177.0(6) . .
C43 C44 C45 C46 -1.5(10) . .
C48 C44 C45 C46 178.8(6) . .
C44 C45 C46 C47 0.9(11) . .
C45 C46 C47 C42 -2.0(11) . .
C43 C42 C47 C46 3.5(10) . .
C41 C42 C47 C46 -174.0(6) . .
C45 C44 C48 C49 -108.7(7) . .
C43 C44 C48 C49 71.6(8) . .
C44 C48 C49 C54 64.4(8) . .
C44 C48 C49 C50 -114.5(7) . .
C54 C49 C50 C51 -4.7(8) . .
C48 C49 C50 C51 174.2(5) . .
C54 C49 C50 O3 176.5(5) . .
C48 C49 C50 O3 -4.6(8) . .
O3 C50 C51 C52 -176.8(5) . .
C49 C50 C51 C52 4.4(8) . .
O3 C50 C51 C55 6.3(8) . .
C49 C50 C51 C55 -172.5(5) . .
C50 C51 C52 C53 -0.1(9) . .
C55 C51 C52 C53 176.9(5) . .
C51 C52 C53 C54 -3.8(9) . .
C51 C52 C53 Cs1 -120.1(5) . 1_455
C52 C53 C54 C49 3.5(9) . .
Cs1 C53 C54 C49 117.9(5) 1_455 .
C50 C49 C54 C53 0.7(9) . .
C48 C49 C54 C53 -178.2(6) . .
C50 C51 C55 C56 115.0(6) . .
C52 C51 C55 C56 -61.8(7) . .
C51 C55 C56 C57 -72.6(7) . .
C51 C55 C56 C61 102.0(6) . .
C61 C56 C57 O6 -177.6(5) . .
C55 C56 C57 O6 -2.8(8) . .
C61 C56 C57 C58 -2.4(8) . .
C55 C56 C57 C58 172.4(5) . .
O6 C57 C58 C59 177.1(5) . .
C56 C57 C58 C59 1.8(8) . .
O6 C57 C58 C62 2.8(8) . .
C56 C57 C58 C62 -172.4(5) . .
C57 C58 C59 C60 -0.2(9) . .
C62 C58 C59 C60 174.0(6) . .
C58 C59 C60 C61 -0.7(10) . .
C59 C60 C61 C56 0.1(10) . .
C57 C56 C61 C60 1.4(9) . .
C55 C56 C61 C60 -173.3(6) . .
C59 C58 C62 C40 -104.3(6) . .
C57 C58 C62 C40 69.8(7) . .
C35 C40 C62 C58 -115.6(6) . .
C39 C40 C62 C58 63.9(7) . .
O3 C63 C64 O4 -70.4(6) . .
O4 C65 C66 C67 179.5(6) . .
C70 C65 C66 C67 0.7(9) . .
C65 C66 C67 C68 -1.2(10) . .
C66 C67 C68 C69 1.5(9) . .
C66 C67 C68 C15 -174.9(6) . .
C14 C15 C68 C67 -168.4(5) . .
C24 C15 C68 C67 72.0(6) . .
C16 C15 C68 C67 -45.0(7) . .
C14 C15 C68 C69 15.5(8) . .
C24 C15 C68 C69 -104.1(6) . .
C16 C15 C68 C69 139.0(6) . .
C67 C68 C69 C70 -1.4(9) . .
C15 C68 C69 C70 174.7(5) . .
C68 C69 C70 C65 1.1(9) . .
O4 C65 C70 C69 -179.6(5) . .
C66 C65 C70 C69 -0.7(9) . .
C3 C4 N1 C1 1.3(6) . .
C5 C4 N1 C1 179.0(5) . .
Cs1 C4 N1 C1 78.5(4) . .
C3 C4 N1 Cs1 -77.3(4) . .
C5 C4 N1 Cs1 100.5(5) . .
C2 C1 N1 C4 -1.7(6) . .
C20 C1 N1 C4 179.4(5) . .
Cs1 C1 N1 C4 -83.5(4) . .
C2 C1 N1 Cs1 81.8(4) . .
C20 C1 N1 Cs1 -97.1(5) . .
C8 C9 N2 C6 1.4(6) . .
C10 C9 N2 C6 -175.8(5) . .
Cs1 C9 N2 C6 92.2(4) . .
C8 C9 N2 Cs1 -90.8(4) . .
C10 C9 N2 Cs1 92.0(5) . .
C7 C6 N2 C9 -1.4(6) . .
C5 C6 N2 C9 -175.1(5) . .
Cs1 C6 N2 C9 -84.9(4) . .
C7 C6 N2 Cs1 83.6(4) . .
C5 C6 N2 Cs1 -90.2(5) . .
C12 C11 N3 C14 -1.5(6) . .
C10 C11 N3 C14 176.6(5) . .
Cs1 C11 N3 C14 -85.5(4) . .
C12 C11 N3 Cs1 84.0(4) . .
C10 C11 N3 Cs1 -97.9(5) . .
C13 C14 N3 C11 1.1(6) . .
C15 C14 N3 C11 174.8(5) . .
Cs1 C14 N3 C11 81.0(4) . .
C13 C14 N3 Cs1 -79.9(4) . .
C15 C14 N3 Cs1 93.9(5) . .
C18 C19 N4 C16 1.7(7) . .
C20 C19 N4 C16 179.6(5) . .
Cs1 C19 N4 C16 83.8(4) . .
C18 C19 N4 Cs1 -82.1(4) . .
C20 C19 N4 Cs1 95.9(5) . .
C17 C16 N4 C19 -0.9(6) . .
C15 C16 N4 C19 -177.6(5) . .
Cs1 C16 N4 C19 -81.1(4) . .
C17 C16 N4 Cs1 80.2(4) . .
C15 C16 N4 Cs1 -96.5(5) . .
C31 C30 O1 C33 10.2(8) . .
C29 C30 O1 C33 -170.8(5) . .
C34 C33 O1 C30 175.2(5) . .
C40 C35 O2 C34 -88.2(6) . .
C36 C35 O2 C34 93.1(6) . .
C33 C34 O2 C35 172.6(5) . .
C51 C50 O3 C63 87.4(6) . .
C49 C50 O3 C63 -93.7(6) . .
C64 C63 O3 C50 -173.1(5) . .
C70 C65 O4 C64 178.1(5) . .
C66 C65 O4 C64 -0.7(8) . .
C63 C64 O4 C65 -177.9(5) . .
C44 C43 O5 C71 94.8(8) . .
C42 C43 O5 C71 -92.4(8) . .
C56 C57 O6 C72 -93.3(7) . .
C58 C57 O6 C72 91.3(7) . .

loop_
_platon_squeeze_void_nr
_platon_squeeze_void_average_x
_platon_squeeze_void_average_y
_platon_squeeze_void_average_z
_platon_squeeze_void_volume
_platon_squeeze_void_count_electrons
_platon_squeeze_void_content
1 0.228 0.273 0.575 240 50 ' '
2 0.272 0.773 0.925 240 50 ' '
3 0.728 0.227 0.075 240 50 ' '
4 0.772 0.727 0.425 240 50 ' '
